data_1528836
loop_
_publ_author_name
'Sahl, K.'

_publ_section_title
;
 Die Verfeinerung der Kristallstrukturen von Pb Cl2 (Cotunnit), Ba Cl2, Pb
 S O4 (Anglesit) und Ba S O4 (Baryt)
;
_journal_name_full 'Beitraege zur Mineralogie und Petrographie (-11,1965)'
_journal_page_first 111
_journal_page_last 132
_journal_volume 9
_journal_year 1963
_chemical_formula_sum 'Ba Cl2'
_space_group_IT_number 62
_symmetry_space_group_name_Hall '-P 2c 2n'
_symmetry_space_group_name_H-M 'P n a m'
_cell_angle_alpha 90
_cell_angle_beta 90
_cell_angle_gamma 90
_cell_formula_units_Z 4
_cell_length_a 7.878
_cell_length_b 9.415
_cell_length_c 4.731
_cell_volume 350.905
_citation_journal_id_ASTM BMUPA4
_cod_data_source_file Sahl_BMUPA4_1963_365.cif
_cod_data_source_block Ba1Cl2
_cod_original_cell_volume 350.9047
_cod_original_sg_symbol_Hall '-P 2ac 2n (-x,z,y)'
_cod_original_formula_sum 'Ba1 Cl2'
_cod_database_code 1528836

loop_
_symmetry_equiv_pos_as_xyz
x,y,z
-x+1/2,y+1/2,-z
x+1/2,-y+1/2,-z+1/2
-x,-y,z+1/2
-x,-y,-z
x-1/2,-y-1/2,z
-x-1/2,y-1/2,z-1/2
x,y,-z-1/2

loop_
_atom_site_label
_atom_site_type_symbol
_atom_site_fract_x
_atom_site_fract_y
_atom_site_fract_z
_atom_site_occupancy
_atom_site_U_iso_or_equiv
Ba1 Ba+2 0.2504 0.118 0.25 1 0.0
Cl1 Cl-1 0.356 0.431 0.25 1 0.0
Cl2 Cl-1 0.027 0.329 0.75 1 0.0
